data_1572170
loop_
_publ_author_name
'Sire, Charline'
'Meneyrol, Vincent'
'Saffon-Merceron, Nathalie'
'Terreno, Enzo'
'Garello, Francesca'
'Tei, Lorenzo'
'Jestin, Emmanuelle'
'Tripier, Rapha&#xeb;l'
'Troadec, Thibault'

_publ_section_title
;
 A versatile fluorinated azamacrocyclic chelator enabling <sup>18</sup>F
 PET or <sup>19</sup>F MRI: a first step towards new multimodal and smart
 contrast agents.
;
_journal_issue 33
_journal_name_full 'Chemical science'
_journal_page_first 13550
_journal_page_last 13557
_journal_paper_doi 10.1039/d4sc02871f
_journal_volume 15
_journal_year 2024
_chemical_formula_sum 'C22 H34 B2 F6 N6'
_chemical_formula_weight 518.17
_space_group_crystal_system monoclinic
_space_group_IT_number 14
_space_group_name_Hall '-P 2ybc'
_space_group_name_H-M_alt 'P 1 21/c 1'
_atom_sites_solution_hydrogens mixed
_audit_creation_method SHELXL-2018/3
_audit_update_record
;
2023-12-13 deposited with the CCDC.	2024-07-17 downloaded from the CCDC.
;
_cell_angle_alpha 90
_cell_angle_beta 109.789(2)
_cell_angle_gamma 90
_cell_formula_units_Z 4
_cell_length_a 11.5578(8)
_cell_length_b 15.0808(10)
_cell_length_c 15.1865(8)
_cell_measurement_reflns_used 9690
_cell_measurement_temperature 193(2)
_cell_measurement_theta_max 28.66
_cell_measurement_theta_min 3.03
_cell_volume 2490.7(3)
_computing_cell_refinement 'Bruker SAINT'
_computing_data_collection 'Bruker APEX3'
_computing_data_reduction 'Bruker SAINT'
_computing_molecular_graphics 'Bruker SHELXTL'
_computing_publication_material 'Bruker SHELXTL'
_computing_structure_refinement 'SHELXL-2018/3 (Sheldrick, 2018)'
_computing_structure_solution 'SHELXT (Sheldrick 2015)'
_diffrn_ambient_temperature 193(2)
_diffrn_detector_area_resol_mean 10.4167
_diffrn_measured_fraction_theta_full 0.998
_diffrn_measured_fraction_theta_max 0.998
_diffrn_measurement_device_type 'Bruker D8-Venture CMOS detector'
_diffrn_measurement_method 'phi and omega scans'
_diffrn_radiation_type MoK\a
_diffrn_radiation_wavelength 0.71073
_diffrn_reflns_av_R_equivalents 0.0492
_diffrn_reflns_av_unetI/netI 0.0202
_diffrn_reflns_Laue_measured_fraction_full 0.998
_diffrn_reflns_Laue_measured_fraction_max 0.998
_diffrn_reflns_limit_h_max 15
_diffrn_reflns_limit_h_min -15
_diffrn_reflns_limit_k_max 20
_diffrn_reflns_limit_k_min -20
_diffrn_reflns_limit_l_max 17
_diffrn_reflns_limit_l_min -20
_diffrn_reflns_number 108499
_diffrn_reflns_point_group_measured_fraction_full 0.998
_diffrn_reflns_point_group_measured_fraction_max 0.998
_diffrn_reflns_theta_full 25.242
_diffrn_reflns_theta_max 28.754
_diffrn_reflns_theta_min 3.029
_diffrn_source 'fine-focus sealed tube'
_exptl_absorpt_coefficient_mu 0.115
_exptl_absorpt_correction_T_max 0.7458
_exptl_absorpt_correction_T_min 0.6753
_exptl_absorpt_correction_type multi-scan
_exptl_absorpt_process_details 'SADABS (Bruker-AXS)'
_exptl_crystal_colour colourless
_exptl_crystal_density_diffrn 1.382
_exptl_crystal_description needle
_exptl_crystal_F_000 1088
_exptl_crystal_size_max 0.700
_exptl_crystal_size_mid 0.200
_exptl_crystal_size_min 0.160
_refine_diff_density_max 0.399
_refine_diff_density_min -0.333
_refine_diff_density_rms 0.049
_refine_ls_extinction_method none
_refine_ls_goodness_of_fit_ref 1.011
_refine_ls_hydrogen_treatment mixed
_refine_ls_matrix_type full
_refine_ls_number_parameters 387
_refine_ls_number_reflns 6459
_refine_ls_number_restraints 126
_refine_ls_restrained_S_all 1.042
_refine_ls_R_factor_all 0.0752
_refine_ls_R_factor_gt 0.0511
_refine_ls_shift/su_max 0.001
_refine_ls_shift/su_mean 0.000
_refine_ls_structure_factor_coef Fsqd
_refine_ls_weighting_details 'w=1/[\s^2^(Fo^2^)+(0.0499P)^2^+1.6926P] where P=(Fo^2^+2Fc^2^)/3'
_refine_ls_weighting_scheme calc
_refine_ls_wR_factor_gt 0.1152
_refine_ls_wR_factor_ref 0.1321
_reflns_Friedel_coverage 0.000
_reflns_number_gt 4806
_reflns_number_total 6459
_reflns_threshold_expression 'I > 2\s(I)'
_cod_data_source_file d4sc02871f2.cif
_cod_data_source_block H2Do2py2BF3
_cod_depositor_comments 'Adding full bibliography for 1572170--1572172.cif.'
_cod_original_sg_symbol_H-M 'P 21/c'
_cod_database_code 1572170
_shelx_shelxl_version_number 2018/3
_shelx_space_group_comment
; 
The symmetry employed for this shelxl refinement is uniquely defined 
by the following loop, which should always be used as a source of 
symmetry information in preference to the above space-group names. 
They are only intended as comments. 
;
_shelx_estimated_absorpt_t_min 0.924
_shelx_estimated_absorpt_t_max 0.982

loop_
_space_group_symop_operation_xyz
'x, y, z'
'-x, y+1/2, -z+1/2'
'-x, -y, -z'
'x, -y-1/2, z-1/2'

loop_
_atom_site_label
_atom_site_type_symbol
_atom_site_fract_x
_atom_site_fract_y
_atom_site_fract_z
_atom_site_U_iso_or_equiv
_atom_site_adp_type
_atom_site_occupancy
_atom_site_site_symmetry_order
_atom_site_calc_flag
_atom_site_refinement_flags_posn
_atom_site_refinement_flags_adp
_atom_site_refinement_flags_occupancy
_atom_site_disorder_assembly
_atom_site_disorder_group
N1 N 0.24138(11) 0.69989(8) 0.25103(8) 0.0239(3) Uani 1 1 d . . . . .
N2 N 0.36971(13) 0.84241(8) 0.39117(9) 0.0276(3) Uani 1 1 d . . . . .
H2 H 0.3375(18) 0.8528(13) 0.3287(15) 0.039(5) Uiso 1 1 d . . . . .
N3 N 0.16417(14) 0.95240(9) 0.28853(9) 0.0337(3) Uani 1 1 d . . . . .
N4 N 0.03292(12) 0.81552(9) 0.14795(9) 0.0267(3) Uani 1 1 d . . . . .
H4 H 0.1160(18) 0.8310(12) 0.1663(13) 0.030(5) Uiso 1 1 d . . . . .
N5 N 0.16419(14) 0.53169(10) 0.09796(9) 0.0347(3) Uani 1 1 d . . . . .
N6 N 0.33447(15) 0.91806(9) 0.20054(10) 0.0362(3) Uani 1 1 d . . . . .
C1 C 0.31979(15) 0.68303(10) 0.34863(11) 0.0315(3) Uani 1 1 d . . . . .
H1A H 0.406015 0.674999 0.351528 0.038 Uiso 1 1 calc R U . . .
H1B H 0.292906 0.627680 0.370985 0.038 Uiso 1 1 calc R U . . .
C2 C 0.31282(15) 0.75912(10) 0.41157(11) 0.0296(3) Uani 1 1 d . . . . .
H2A H 0.225540 0.770737 0.403585 0.036 Uiso 1 1 calc R U . . .
H2B H 0.355333 0.741933 0.477579 0.036 Uiso 1 1 calc R U . . .
C3 C 0.33259(17) 0.92112(11) 0.43632(12) 0.0360(4) Uani 1 1 d . . . . .
H3A H 0.383882 0.972681 0.432817 0.043 Uiso 1 1 calc R U . . .
H3B H 0.348517 0.907944 0.503255 0.043 Uiso 1 1 calc R U . . .
C4 C 0.19830(18) 0.94503(11) 0.39029(11) 0.0362(4) Uani 1 1 d . . . . .
H4A H 0.146771 0.899080 0.405389 0.043 Uiso 1 1 calc R U . . .
H4B H 0.181828 1.002178 0.415878 0.043 Uiso 1 1 calc R U . . .
C5 C 0.03064(18) 0.95093(12) 0.24085(12) 0.0398(4) Uani 1 1 d . . . . .
H5A H 0.009842 0.986240 0.182589 0.048 Uiso 1 1 calc R U . . .
H5B H -0.010202 0.978765 0.281609 0.048 Uiso 1 1 calc R U . . .
C6 C -0.01729(16) 0.85770(11) 0.21717(11) 0.0324(4) Uani 1 1 d . . . . .
H6A H 0.006424 0.821621 0.275027 0.039 Uiso 1 1 calc R U . . .
H6B H -0.108197 0.859020 0.190643 0.039 Uiso 1 1 calc R U . . .
C7 C 0.02382(14) 0.71627(11) 0.14979(11) 0.0292(3) Uani 1 1 d . . . . .
H7A H 0.040704 0.691234 0.095105 0.035 Uiso 1 1 calc R U . . .
H7B H -0.060936 0.699323 0.144764 0.035 Uiso 1 1 calc R U . . .
C8 C 0.11341(13) 0.67736(10) 0.23853(10) 0.0249(3) Uani 1 1 d . . . . .
H8A H 0.093079 0.699584 0.292882 0.030 Uiso 1 1 calc R U . . .
H8B H 0.104308 0.612045 0.236759 0.030 Uiso 1 1 calc R U . . .
C9 C 0.28606(14) 0.65568(10) 0.18155(11) 0.0280(3) Uani 1 1 d . . . . .
H9A H 0.375759 0.665708 0.199705 0.034 Uiso 1 1 calc R U . . .
H9B H 0.246571 0.684200 0.119915 0.034 Uiso 1 1 calc R U . . .
C10 C 0.26193(14) 0.55687(10) 0.17096(11) 0.0275(3) Uani 1 1 d . . . . .
C11 C 0.33355(17) 0.49649(12) 0.23494(14) 0.0409(4) Uani 1 1 d . . . . .
H11 H 0.402748 0.516063 0.285632 0.049 Uiso 1 1 calc R U . . .
C12 C 0.30342(18) 0.40689(12) 0.22446(16) 0.0452(5) Uani 1 1 d . . . . .
H12 H 0.350275 0.364679 0.268640 0.054 Uiso 1 1 calc R U . . .
C13 C 0.20487(17) 0.38062(12) 0.14920(14) 0.0396(4) Uani 1 1 d . . . . .
H13 H 0.182933 0.319794 0.139292 0.048 Uiso 1 1 calc R U . . .
C14 C 0.13836(18) 0.44482(12) 0.08819(12) 0.0393(4) Uani 1 1 d . . . . .
H14 H 0.070134 0.426345 0.036125 0.047 Uiso 1 1 calc R U . . .
C15 C 0.50816(16) 0.83663(12) 0.41859(12) 0.0349(4) Uani 1 1 d . . . . .
H15A H 0.538932 0.895754 0.408724 0.042 Uiso 1 1 calc R U . . .
H15B H 0.527274 0.795090 0.374928 0.042 Uiso 1 1 calc R U . . .
C16 C 0.2251(2) 1.02748(11) 0.26008(13) 0.0426(4) Uani 1 1 d . . . . .
H16A H 0.287573 1.053093 0.316215 0.051 Uiso 1 1 calc R U . . .
H16B H 0.163476 1.074045 0.231500 0.051 Uiso 1 1 calc R U . . .
C17 C 0.28637(16) 0.99989(11) 0.19117(11) 0.0311(3) Uani 1 1 d . . . . .
C18 C 0.29564(16) 1.05888(12) 0.12356(12) 0.0365(4) Uani 1 1 d . . . . .
H18 H 0.261950 1.116834 0.119237 0.044 Uiso 1 1 calc R U . . .
C19 C 0.35466(16) 1.03191(14) 0.06264(12) 0.0409(4) Uani 1 1 d . . . . .
H19 H 0.362154 1.071038 0.015844 0.049 Uiso 1 1 calc R U . . .
C20 C 0.40237(16) 0.94743(13) 0.07096(12) 0.0381(4) Uani 1 1 d . . . . .
H20 H 0.442571 0.926935 0.029644 0.046 Uiso 1 1 calc R U . . .
C21 C 0.39053(17) 0.89317(12) 0.14058(12) 0.0376(4) Uani 1 1 d . . . . .
H21 H 0.423977 0.835053 0.146229 0.045 Uiso 1 1 calc R U . . .
C22 C -0.03246(17) 0.84915(14) 0.04952(11) 0.0404(4) Uani 1 1 d . . . . .
H22A H -0.045124 0.913873 0.052241 0.049 Uiso 1 1 calc R U . . .
H22B H -0.114548 0.820964 0.025122 0.049 Uiso 1 1 calc R U . . .
B1 B 0.58584(19) 0.80510(14) 0.52516(14) 0.0372(4) Uani 1 1 d . . . . .
F1 F 0.54353(12) 0.84630(9) 0.59152(8) 0.0579(3) Uani 1 1 d . . . . .
F2 F 0.57728(12) 0.71349(8) 0.53643(9) 0.0611(4) Uani 1 1 d . . . . .
F3 F 0.70893(11) 0.82824(10) 0.54481(10) 0.0655(4) Uani 1 1 d . . . . .
B2 B 0.04030(18) 0.83012(14) -0.02353(13) 0.0358(4) Uani 1 1 d D . . . .
F4 F 0.0295(7) 0.9001(4) -0.0832(4) 0.0778(15) Uani 0.48 1 d D U P A 1
F5 F 0.0064(4) 0.7521(4) -0.0697(3) 0.0598(13) Uani 0.48 1 d D U P A 1
F6 F 0.1687(3) 0.8208(3) 0.0296(3) 0.0401(10) Uani 0.48 1 d D U P A 1
F14 F -0.0439(8) 0.8492(8) -0.1159(5) 0.061(2) Uani 0.25 1 d D U P A 2
F15 F 0.1429(8) 0.8633(7) -0.0042(7) 0.072(2) Uani 0.25 1 d D U P A 2
F16 F 0.0553(9) 0.7319(5) -0.0380(6) 0.051(2) Uani 0.25 1 d D U P A 2
F24 F 0.1452(8) 0.7837(6) 0.0132(7) 0.069(2) Uani 0.27 1 d D U P A 3
F25 F -0.0373(8) 0.8011(7) -0.1061(6) 0.061(2) Uani 0.27 1 d D U P A 3
F26 F 0.0851(7) 0.9153(5) -0.0485(6) 0.0542(18) Uani 0.27 1 d D U P A 3

loop_
_atom_site_aniso_label
_atom_site_aniso_U_11
_atom_site_aniso_U_22
_atom_site_aniso_U_33
_atom_site_aniso_U_23
_atom_site_aniso_U_13
_atom_site_aniso_U_12
N1 0.0247(6) 0.0210(6) 0.0246(6) 0.0008(5) 0.0068(5) 0.0001(5)
N2 0.0363(7) 0.0267(6) 0.0213(6) -0.0020(5) 0.0116(5) -0.0038(5)
N3 0.0551(9) 0.0260(7) 0.0271(7) 0.0038(5) 0.0233(6) 0.0043(6)
N4 0.0275(7) 0.0333(7) 0.0217(6) 0.0053(5) 0.0114(5) 0.0088(5)
N5 0.0432(8) 0.0361(7) 0.0257(6) -0.0050(6) 0.0131(6) -0.0060(6)
N6 0.0544(9) 0.0277(7) 0.0321(7) -0.0007(5) 0.0219(7) -0.0045(6)
C1 0.0353(8) 0.0223(7) 0.0301(8) 0.0017(6) 0.0023(6) 0.0021(6)
C2 0.0347(8) 0.0275(7) 0.0256(7) 0.0022(6) 0.0086(6) -0.0050(6)
C3 0.0531(10) 0.0289(8) 0.0290(8) -0.0068(6) 0.0178(8) -0.0028(7)
C4 0.0573(11) 0.0313(8) 0.0278(8) 0.0011(6) 0.0246(8) 0.0073(8)
C5 0.0568(11) 0.0346(9) 0.0335(9) 0.0084(7) 0.0226(8) 0.0213(8)
C6 0.0374(9) 0.0385(9) 0.0276(7) 0.0055(6) 0.0193(7) 0.0145(7)
C7 0.0260(7) 0.0336(8) 0.0273(7) -0.0034(6) 0.0082(6) -0.0024(6)
C8 0.0279(7) 0.0214(7) 0.0275(7) 0.0015(5) 0.0122(6) -0.0035(6)
C9 0.0277(7) 0.0259(7) 0.0328(8) -0.0005(6) 0.0135(6) -0.0008(6)
C10 0.0269(7) 0.0272(7) 0.0323(8) -0.0042(6) 0.0150(6) -0.0001(6)
C11 0.0317(9) 0.0294(8) 0.0532(11) -0.0044(8) 0.0037(8) 0.0042(7)
C12 0.0406(10) 0.0280(9) 0.0658(13) 0.0008(8) 0.0164(9) 0.0064(7)
C13 0.0451(10) 0.0280(8) 0.0551(11) -0.0103(8) 0.0293(9) -0.0073(7)
C14 0.0465(10) 0.0407(9) 0.0340(9) -0.0128(7) 0.0180(8) -0.0128(8)
C15 0.0357(9) 0.0384(9) 0.0347(8) -0.0048(7) 0.0173(7) -0.0083(7)
C16 0.0781(14) 0.0225(8) 0.0359(9) 0.0007(7) 0.0310(9) -0.0010(8)
C17 0.0429(9) 0.0273(8) 0.0233(7) 0.0004(6) 0.0112(6) -0.0071(7)
C18 0.0405(9) 0.0362(9) 0.0308(8) 0.0094(7) 0.0093(7) -0.0050(7)
C19 0.0368(9) 0.0566(12) 0.0288(8) 0.0105(8) 0.0103(7) -0.0128(8)
C20 0.0333(9) 0.0538(11) 0.0301(8) -0.0063(7) 0.0146(7) -0.0153(8)
C21 0.0439(10) 0.0363(9) 0.0369(9) -0.0071(7) 0.0193(8) -0.0093(7)
C22 0.0409(9) 0.0577(11) 0.0242(8) 0.0126(7) 0.0130(7) 0.0217(8)
B1 0.0351(10) 0.0392(10) 0.0353(10) -0.0054(8) 0.0093(8) -0.0059(8)
F1 0.0594(7) 0.0770(9) 0.0329(6) -0.0093(6) 0.0098(5) 0.0098(6)
F2 0.0673(8) 0.0401(6) 0.0596(8) 0.0047(5) 0.0004(6) 0.0002(6)
F3 0.0369(6) 0.0948(11) 0.0588(8) 0.0004(7) 0.0083(6) -0.0127(6)
B2 0.0389(10) 0.0457(11) 0.0263(9) 0.0068(8) 0.0154(8) 0.0095(9)
F4 0.127(5) 0.075(4) 0.053(3) 0.041(2) 0.058(3) 0.051(3)
F5 0.061(3) 0.077(4) 0.049(3) -0.038(3) 0.028(2) -0.039(3)
F6 0.0270(12) 0.065(3) 0.0296(14) -0.0065(17) 0.0112(10) -0.0100(17)
F14 0.069(4) 0.091(6) 0.033(3) 0.026(4) 0.028(3) 0.044(4)
F15 0.065(5) 0.089(6) 0.079(5) -0.031(4) 0.045(4) -0.038(4)
F16 0.087(6) 0.035(3) 0.048(4) 0.005(3) 0.045(4) 0.020(4)
F24 0.075(5) 0.079(6) 0.075(5) 0.043(4) 0.056(4) 0.044(4)
F25 0.073(5) 0.069(5) 0.055(5) -0.034(4) 0.038(4) -0.040(4)
F26 0.058(4) 0.049(3) 0.057(5) 0.001(3) 0.023(3) -0.021(3)

loop_
_atom_type_symbol
_atom_type_description
_atom_type_scat_dispersion_real
_atom_type_scat_dispersion_imag
_atom_type_scat_source
C C 0.0033 0.0016 'International Tables Vol C Tables 4.2.6.8 and 6.1.1.4'
H H 0.0000 0.0000 'International Tables Vol C Tables 4.2.6.8 and 6.1.1.4'
B B 0.0013 0.0007 'International Tables Vol C Tables 4.2.6.8 and 6.1.1.4'
F F 0.0171 0.0103 'International Tables Vol C Tables 4.2.6.8 and 6.1.1.4'
N N 0.0061 0.0033 'International Tables Vol C Tables 4.2.6.8 and 6.1.1.4'

loop_
_geom_angle_atom_site_label_1
_geom_angle_atom_site_label_2
_geom_angle_atom_site_label_3
_geom_angle
_geom_angle_site_symmetry_1
_geom_angle_site_symmetry_3
_geom_angle_publ_flag
C8 N1 C1 109.88(12) . . ?
C8 N1 C9 112.54(11) . . ?
C1 N1 C9 113.25(12) . . ?
C2 N2 C3 110.77(12) . . ?
C2 N2 C15 113.09(13) . . ?
C3 N2 C15 110.99(13) . . ?
C2 N2 H2 107.9(13) . . ?
C3 N2 H2 105.1(13) . . ?
C15 N2 H2 108.6(12) . . ?
C4 N3 C5 112.50(13) . . ?
C4 N3 C16 112.52(14) . . ?
C5 N3 C16 113.25(14) . . ?
C7 N4 C6 111.27(12) . . ?
C7 N4 C22 109.71(13) . . ?
C6 N4 C22 111.51(12) . . ?
C7 N4 H4 108.3(11) . . ?
C6 N4 H4 106.7(11) . . ?
C22 N4 H4 109.2(11) . . ?
C14 N5 C10 117.48(15) . . ?
C21 N6 C17 117.71(15) . . ?
N1 C1 C2 110.99(12) . . ?
N1 C1 H1A 109.4 . . ?
C2 C1 H1A 109.4 . . ?
N1 C1 H1B 109.4 . . ?
C2 C1 H1B 109.4 . . ?
H1A C1 H1B 108.0 . . ?
N2 C2 C1 112.60(13) . . ?
N2 C2 H2A 109.1 . . ?
C1 C2 H2A 109.1 . . ?
N2 C2 H2B 109.1 . . ?
C1 C2 H2B 109.1 . . ?
H2A C2 H2B 107.8 . . ?
N2 C3 C4 112.55(13) . . ?
N2 C3 H3A 109.1 . . ?
C4 C3 H3A 109.1 . . ?
N2 C3 H3B 109.1 . . ?
C4 C3 H3B 109.1 . . ?
H3A C3 H3B 107.8 . . ?
N3 C4 C3 111.91(14) . . ?
N3 C4 H4A 109.2 . . ?
C3 C4 H4A 109.2 . . ?
N3 C4 H4B 109.2 . . ?
C3 C4 H4B 109.2 . . ?
H4A C4 H4B 107.9 . . ?
N3 C5 C6 111.83(13) . . ?
N3 C5 H5A 109.3 . . ?
C6 C5 H5A 109.3 . . ?
N3 C5 H5B 109.3 . . ?
C6 C5 H5B 109.3 . . ?
H5A C5 H5B 107.9 . . ?
N4 C6 C5 111.31(13) . . ?
N4 C6 H6A 109.4 . . ?
C5 C6 H6A 109.4 . . ?
N4 C6 H6B 109.4 . . ?
C5 C6 H6B 109.4 . . ?
H6A C6 H6B 108.0 . . ?
N4 C7 C8 111.85(12) . . ?
N4 C7 H7A 109.2 . . ?
C8 C7 H7A 109.2 . . ?
N4 C7 H7B 109.2 . . ?
C8 C7 H7B 109.2 . . ?
H7A C7 H7B 107.9 . . ?
N1 C8 C7 112.44(12) . . ?
N1 C8 H8A 109.1 . . ?
C7 C8 H8A 109.1 . . ?
N1 C8 H8B 109.1 . . ?
C7 C8 H8B 109.1 . . ?
H8A C8 H8B 107.8 . . ?
N1 C9 C10 114.99(12) . . ?
N1 C9 H9A 108.5 . . ?
C10 C9 H9A 108.5 . . ?
N1 C9 H9B 108.5 . . ?
C10 C9 H9B 108.5 . . ?
H9A C9 H9B 107.5 . . ?
N5 C10 C11 122.01(15) . . ?
N5 C10 C9 116.06(14) . . ?
C11 C10 C9 121.88(15) . . ?
C10 C11 C12 119.47(17) . . ?
C10 C11 H11 120.3 . . ?
C12 C11 H11 120.3 . . ?
C13 C12 C11 118.77(18) . . ?
C13 C12 H12 120.6 . . ?
C11 C12 H12 120.6 . . ?
C12 C13 C14 118.28(16) . . ?
C12 C13 H13 120.9 . . ?
C14 C13 H13 120.9 . . ?
N5 C14 C13 123.97(17) . . ?
N5 C14 H14 118.0 . . ?
C13 C14 H14 118.0 . . ?
N2 C15 B1 117.69(13) . . ?
N2 C15 H15A 107.9 . . ?
B1 C15 H15A 107.9 . . ?
N2 C15 H15B 107.9 . . ?
B1 C15 H15B 107.9 . . ?
H15A C15 H15B 107.2 . . ?
N3 C16 C17 112.04(13) . . ?
N3 C16 H16A 109.2 . . ?
C17 C16 H16A 109.2 . . ?
N3 C16 H16B 109.2 . . ?
C17 C16 H16B 109.2 . . ?
H16A C16 H16B 107.9 . . ?
N6 C17 C18 122.31(16) . . ?
N6 C17 C16 117.11(14) . . ?
C18 C17 C16 120.55(16) . . ?
C19 C18 C17 118.99(17) . . ?
C19 C18 H18 120.5 . . ?
C17 C18 H18 120.5 . . ?
C20 C19 C18 118.91(16) . . ?
C20 C19 H19 120.5 . . ?
C18 C19 H19 120.5 . . ?
C19 C20 C21 118.58(16) . . ?
C19 C20 H20 120.7 . . ?
C21 C20 H20 120.7 . . ?
N6 C21 C20 123.48(18) . . ?
N6 C21 H21 118.3 . . ?
C20 C21 H21 118.3 . . ?
N4 C22 B2 114.39(13) . . ?
N4 C22 H22A 108.7 . . ?
B2 C22 H22A 108.7 . . ?
N4 C22 H22B 108.7 . . ?
B2 C22 H22B 108.7 . . ?
H22A C22 H22B 107.6 . . ?
F3 B1 F2 109.26(17) . . ?
F3 B1 F1 108.25(15) . . ?
F2 B1 F1 107.01(16) . . ?
F3 B1 C15 108.53(15) . . ?
F2 B1 C15 111.75(15) . . ?
F1 B1 C15 111.96(16) . . ?
F25 B2 F24 116.1(6) . . ?
F5 B2 F4 112.4(3) . . ?
F5 B2 F6 105.5(3) . . ?
F4 B2 F6 107.0(4) . . ?
F15 B2 F14 115.5(6) . . ?
F25 B2 F26 102.9(4) . . ?
F24 B2 F26 102.3(5) . . ?
F15 B2 F16 106.5(6) . . ?
F14 B2 F16 97.3(5) . . ?
F15 B2 C22 116.4(4) . . ?
F25 B2 C22 111.0(3) . . ?
F24 B2 C22 114.2(4) . . ?
F5 B2 C22 112.3(2) . . ?
F4 B2 C22 111.3(2) . . ?
F6 B2 C22 107.9(2) . . ?
F14 B2 C22 107.1(3) . . ?
F26 B2 C22 109.1(4) . . ?
F16 B2 C22 112.4(4) . . ?

loop_
_geom_bond_atom_site_label_1
_geom_bond_atom_site_label_2
_geom_bond_distance
_geom_bond_site_symmetry_2
_geom_bond_publ_flag
N1 C8 1.4659(18) . ?
N1 C1 1.4742(19) . ?
N1 C9 1.4811(19) . ?
N2 C2 1.4979(19) . ?
N2 C3 1.504(2) . ?
N2 C15 1.513(2) . ?
N2 H2 0.91(2) . ?
N3 C4 1.464(2) . ?
N3 C5 1.466(2) . ?
N3 C16 1.473(2) . ?
N4 C7 1.501(2) . ?
N4 C6 1.5032(18) . ?
N4 C22 1.5158(19) . ?
N4 H4 0.934(19) . ?
N5 C14 1.341(2) . ?
N5 C10 1.342(2) . ?
N6 C21 1.338(2) . ?
N6 C17 1.341(2) . ?
C1 C2 1.513(2) . ?
C1 H1A 0.9900 . ?
C1 H1B 0.9900 . ?
C2 H2A 0.9900 . ?
C2 H2B 0.9900 . ?
C3 C4 1.514(3) . ?
C3 H3A 0.9900 . ?
C3 H3B 0.9900 . ?
C4 H4A 0.9900 . ?
C4 H4B 0.9900 . ?
C5 C6 1.509(3) . ?
C5 H5A 0.9900 . ?
C5 H5B 0.9900 . ?
C6 H6A 0.9900 . ?
C6 H6B 0.9900 . ?
C7 C8 1.513(2) . ?
C7 H7A 0.9900 . ?
C7 H7B 0.9900 . ?
C8 H8A 0.9900 . ?
C8 H8B 0.9900 . ?
C9 C10 1.515(2) . ?
C9 H9A 0.9900 . ?
C9 H9B 0.9900 . ?
C10 C11 1.383(2) . ?
C11 C12 1.391(3) . ?
C11 H11 0.9500 . ?
C12 C13 1.371(3) . ?
C12 H12 0.9500 . ?
C13 C14 1.380(3) . ?
C13 H13 0.9500 . ?
C14 H14 0.9500 . ?
C15 B1 1.633(3) . ?
C15 H15A 0.9900 . ?
C15 H15B 0.9900 . ?
C16 C17 1.507(2) . ?
C16 H16A 0.9900 . ?
C16 H16B 0.9900 . ?
C17 C18 1.390(2) . ?
C18 C19 1.383(3) . ?
C18 H18 0.9500 . ?
C19 C20 1.377(3) . ?
C19 H19 0.9500 . ?
C20 C21 1.380(2) . ?
C20 H20 0.9500 . ?
C21 H21 0.9500 . ?
C22 B2 1.628(2) . ?
C22 H22A 0.9900 . ?
C22 H22B 0.9900 . ?
B1 F3 1.395(2) . ?
B1 F2 1.400(2) . ?
B1 F1 1.405(2) . ?
B2 F15 1.227(6) . ?
B2 F25 1.344(7) . ?
B2 F24 1.346(7) . ?
B2 F5 1.358(4) . ?
B2 F4 1.369(4) . ?
B2 F6 1.436(4) . ?
B2 F14 1.440(7) . ?
B2 F26 1.481(7) . ?
B2 F16 1.516(7) . ?

loop_
_geom_hbond_atom_site_label_D
_geom_hbond_atom_site_label_H
_geom_hbond_atom_site_label_A
_geom_hbond_distance_DH
_geom_hbond_distance_HA
_geom_hbond_distance_DA
_geom_hbond_angle_DHA
_geom_hbond_site_symmetry_A
_geom_hbond_publ_flag
N2 H2 N3 0.91(2) 2.41(2) 2.884(2) 112.6(15) . yes
N2 H2 N6 0.91(2) 2.17(2) 3.0084(19) 153.1(17) . yes
N4 H4 N3 0.934(19) 2.532(18) 2.988(2) 110.3(13) . yes
